data_4518699
loop_
_publ_author_name
'Pandey, Rampal'
'Singh, Durgesh'
'Thakur, Neha'
'Raj, Krishna K.'

_publ_section_title
;
 Catalytic C-H Bond Activation and Knoevenagel Condensation Using
 Pyridine-2,3-Dicarboxylate-Based Metal-Organic Frameworks.
;
_journal_issue 20
_journal_name_full 'ACS omega'
_journal_page_first 13240
_journal_page_last 13259
_journal_paper_doi 10.1021/acsomega.1c01155
_journal_volume 6
_journal_year 2021
_chemical_formula_sum 'C7 H7 N O6 Zn'
_chemical_formula_weight 266.51
_space_group_crystal_system monoclinic
_space_group_IT_number 14
_space_group_name_Hall '-P 2ybc'
_space_group_name_H-M_alt 'P 1 21/c 1'
_atom_sites_solution_hydrogens mixed
_audit_creation_method SHELXL-2016/6
_cell_angle_alpha 90
_cell_angle_beta 113.824(2)
_cell_angle_gamma 90
_cell_formula_units_Z 4
_cell_length_a 7.7081(4)
_cell_length_b 15.6681(7)
_cell_length_c 7.7483(4)
_cell_measurement_reflns_used 2623
_cell_measurement_temperature 103(2)
_cell_measurement_theta_max 0.26
_cell_measurement_theta_min 0.22
_cell_volume 856.04(7)
_computing_structure_refinement 'SHELXL-2016/6 (Sheldrick, 2016)'
_computing_structure_solution 'SHELXT 2014/5 (Sheldrick, 2014)'
_diffrn_ambient_temperature 103(2)
_diffrn_measured_fraction_theta_full 0.999
_diffrn_measured_fraction_theta_max 0.997
_diffrn_measurement_device_type 'Bruker APEX-II CCD'
_diffrn_measurement_method '\f and \w scans'
_diffrn_radiation_type MoK\a
_diffrn_radiation_wavelength 0.71073
_diffrn_reflns_av_R_equivalents 0.0561
_diffrn_reflns_av_unetI/netI 0.0319
_diffrn_reflns_Laue_measured_fraction_full 0.999
_diffrn_reflns_Laue_measured_fraction_max 0.997
_diffrn_reflns_limit_h_max 10
_diffrn_reflns_limit_h_min -11
_diffrn_reflns_limit_k_max 22
_diffrn_reflns_limit_k_min -22
_diffrn_reflns_limit_l_max 11
_diffrn_reflns_limit_l_min -10
_diffrn_reflns_number 23316
_diffrn_reflns_point_group_measured_fraction_full 0.999
_diffrn_reflns_point_group_measured_fraction_max 0.997
_diffrn_reflns_theta_full 25.242
_diffrn_reflns_theta_max 30.553
_diffrn_reflns_theta_min 3.154
_exptl_absorpt_coefficient_mu 2.878
_exptl_crystal_colour Offwhite
_exptl_crystal_density_diffrn 2.068
_exptl_crystal_description Block
_exptl_crystal_F_000 536
_refine_diff_density_max 0.598
_refine_diff_density_min -0.457
_refine_diff_density_rms 0.100
_refine_ls_extinction_method none
_refine_ls_goodness_of_fit_ref 1.080
_refine_ls_hydrogen_treatment mixed
_refine_ls_matrix_type full
_refine_ls_number_parameters 152
_refine_ls_number_reflns 2611
_refine_ls_number_restraints 0
_refine_ls_restrained_S_all 1.080
_refine_ls_R_factor_all 0.0374
_refine_ls_R_factor_gt 0.0264
_refine_ls_shift/su_max 0.000
_refine_ls_shift/su_mean 0.000
_refine_ls_structure_factor_coef Fsqd
_refine_ls_weighting_details 'w=1/[\s^2^(Fo^2^)+(0.0216P)^2^+0.6287P] where P=(Fo^2^+2Fc^2^)/3'
_refine_ls_weighting_scheme calc
_refine_ls_wR_factor_gt 0.0538
_refine_ls_wR_factor_ref 0.0567
_reflns_Friedel_coverage 0.000
_reflns_number_gt 2241
_reflns_number_total 2611
_reflns_threshold_expression 'I > 2\s(I)'
_cod_data_source_file ao1c01155_si_002.cif
_cod_data_source_block 1
_cod_depositor_comments 'Adding full bibliography for 4518699--4518701.cif.'
_cod_original_sg_symbol_H-M 'P 21/c'
_cod_database_code 4518699
_shelx_shelxl_version_number 2016/6
_shelx_space_group_comment
;
The symmetry employed for this shelxl refinement is uniquely defined
by the following loop, which should always be used as a source of
symmetry information in preference to the above space-group names.
They are only intended as comments.
;

loop_
_space_group_symop_operation_xyz
'x, y, z'
'-x, y+1/2, -z+1/2'
'-x, -y, -z'
'x, -y-1/2, z-1/2'

loop_
_atom_site_label
_atom_site_type_symbol
_atom_site_fract_x
_atom_site_fract_y
_atom_site_fract_z
_atom_site_U_iso_or_equiv
_atom_site_adp_type
_atom_site_occupancy
_atom_site_site_symmetry_order
_atom_site_calc_flag
_atom_site_refinement_flags_posn
_atom_site_refinement_flags_adp
_atom_site_refinement_flags_occupancy
_atom_site_disorder_assembly
_atom_site_disorder_group
Zn1 Zn 0.34953(3) 0.44047(2) 0.06660(3) 0.00562(6) Uani 1 1 d . . . . .
O1 O 0.42155(18) 0.29630(8) 0.80033(18) 0.0121(3) Uani 1 1 d . . . . .
O2 O 0.19736(17) 0.42860(8) 0.51017(17) 0.0104(2) Uani 1 1 d . . . . .
O3 O 0.19866(16) 0.45970(8) 0.22988(16) 0.0078(2) Uani 1 1 d . . . . .
O5 O 0.51836(16) 0.42851(7) 0.90290(16) 0.0066(2) Uani 1 1 d . . . . .
C8 C 0.4759(2) 0.39793(10) 0.4623(2) 0.0057(3) Uani 1 1 d . . . . .
C7 C 0.2743(2) 0.43102(10) 0.3985(2) 0.0062(3) Uani 1 1 d . . . . .
C9 C 0.5804(2) 0.37018(10) 0.6458(2) 0.0055(3) Uani 1 1 d . . . . .
C10 C 0.7652(2) 0.34063(10) 0.6918(2) 0.0083(3) Uani 1 1 d . . . . .
H10 H 0.841064 0.321992 0.816359 0.010 Uiso 1 1 calc R U . . .
C11 C 0.8356(2) 0.33892(10) 0.5542(2) 0.0085(3) Uani 1 1 d . . . . .
H11 H 0.960098 0.318354 0.582418 0.010 Uiso 1 1 calc R U . . .
C12 C 0.7227(2) 0.36757(10) 0.3738(2) 0.0074(3) Uani 1 1 d . . . . .
H12 H 0.771282 0.365817 0.278990 0.009 Uiso 1 1 calc R U . . .
C13 C 0.4971(2) 0.36548(10) 0.7918(2) 0.0064(3) Uani 1 1 d . . . . .
N14 N 0.54729(19) 0.39761(9) 0.32987(19) 0.0061(3) Uani 1 1 d . . . . .
O1W O 0.14642(17) 0.48384(8) -0.17321(18) 0.0091(2) Uani 1 1 d . . . . .
H1A H 0.153(4) 0.4707(17) -0.265(4) 0.022(7) Uiso 1 1 d . . . . .
H1B H 0.038(4) 0.4976(18) -0.187(4) 0.039(8) Uiso 1 1 d . . . . .
O2W O 0.22913(18) 0.31343(8) 0.00941(19) 0.0111(2) Uani 1 1 d . . . . .
H2A H 0.286(4) 0.2816(17) 0.099(4) 0.025(7) Uiso 1 1 d . . . . .
H2B H 0.276(3) 0.3006(16) -0.064(4) 0.024(7) Uiso 1 1 d . . . . .

loop_
_atom_site_aniso_label
_atom_site_aniso_U_11
_atom_site_aniso_U_22
_atom_site_aniso_U_33
_atom_site_aniso_U_23
_atom_site_aniso_U_13
_atom_site_aniso_U_12
Zn1 0.00550(9) 0.00798(9) 0.00375(10) 0.00125(7) 0.00226(7) 0.00115(7)
O1 0.0206(6) 0.0081(5) 0.0122(6) -0.0019(5) 0.0112(5) -0.0041(5)
O2 0.0086(5) 0.0169(6) 0.0074(6) 0.0005(5) 0.0050(5) 0.0013(5)
O3 0.0074(5) 0.0111(5) 0.0057(5) 0.0020(4) 0.0035(4) 0.0026(4)
O5 0.0078(5) 0.0073(5) 0.0055(5) -0.0009(4) 0.0036(4) 0.0005(4)
C8 0.0064(7) 0.0047(7) 0.0065(7) -0.0003(6) 0.0031(6) -0.0008(5)
C7 0.0061(6) 0.0055(7) 0.0063(7) -0.0017(6) 0.0019(6) -0.0010(5)
C9 0.0073(7) 0.0049(7) 0.0052(7) -0.0007(6) 0.0033(6) -0.0010(5)
C10 0.0085(7) 0.0075(7) 0.0072(8) 0.0012(6) 0.0015(6) 0.0011(6)
C11 0.0073(7) 0.0077(7) 0.0101(8) 0.0005(6) 0.0032(6) 0.0010(6)
C12 0.0077(7) 0.0071(7) 0.0087(8) -0.0005(6) 0.0047(6) -0.0005(6)
C13 0.0053(7) 0.0083(7) 0.0041(7) 0.0022(6) 0.0006(6) 0.0040(6)
N14 0.0071(6) 0.0058(6) 0.0062(6) 0.0005(5) 0.0036(5) 0.0002(5)
O1W 0.0062(5) 0.0152(6) 0.0062(6) 0.0011(5) 0.0027(5) 0.0038(5)
O2W 0.0125(6) 0.0110(6) 0.0102(6) 0.0007(5) 0.0049(5) 0.0000(5)

loop_
_atom_type_symbol
_atom_type_description
_atom_type_scat_dispersion_real
_atom_type_scat_dispersion_imag
_atom_type_scat_source
C C 0.0033 0.0016 'International Tables Vol C Tables 4.2.6.8 and 6.1.1.4'
H H 0.0000 0.0000 'International Tables Vol C Tables 4.2.6.8 and 6.1.1.4'
N N 0.0061 0.0033 'International Tables Vol C Tables 4.2.6.8 and 6.1.1.4'
O O 0.0106 0.0060 'International Tables Vol C Tables 4.2.6.8 and 6.1.1.4'
Zn Zn 0.2839 1.4301 'International Tables Vol C Tables 4.2.6.8 and 6.1.1.4'

loop_
_geom_angle_atom_site_label_1
_geom_angle_atom_site_label_2
_geom_angle_atom_site_label_3
_geom_angle
_geom_angle_site_symmetry_1
_geom_angle_site_symmetry_3
_geom_angle_publ_flag
O1W Zn1 O3 95.54(5) . . ?
O1W Zn1 N14 175.09(5) . . ?
O3 Zn1 N14 79.55(5) . . ?
O1W Zn1 O5 85.14(5) . 1_554 ?
O3 Zn1 O5 176.00(5) . 1_554 ?
N14 Zn1 O5 99.74(5) . 1_554 ?
O1W Zn1 O2W 90.70(5) . . ?
O3 Zn1 O2W 87.62(5) . . ?
N14 Zn1 O2W 89.30(5) . . ?
O5 Zn1 O2W 96.32(5) 1_554 . ?
O1W Zn1 O5 86.52(5) . 3_666 ?
O3 Zn1 O5 98.36(4) . 3_666 ?
N14 Zn1 O5 93.96(5) . 3_666 ?
O5 Zn1 O5 77.73(5) 1_554 3_666 ?
O2W Zn1 O5 173.62(5) . 3_666 ?
C7 O3 Zn1 116.08(10) . . ?
C13 O5 Zn1 121.29(10) . 1_556 ?
C13 O5 Zn1 134.63(11) . 3_666 ?
Zn1 O5 Zn1 102.27(5) 1_556 3_666 ?
N14 C8 C9 122.15(14) . . ?
N14 C8 C7 115.64(14) . . ?
C9 C8 C7 122.21(14) . . ?
O2 C7 O3 125.38(15) . . ?
O2 C7 C8 118.72(14) . . ?
O3 C7 C8 115.90(14) . . ?
C8 C9 C10 118.24(15) . . ?
C8 C9 C13 122.34(14) . . ?
C10 C9 C13 119.29(14) . . ?
C11 C10 C9 119.18(15) . . ?
C11 C10 H10 120.4 . . ?
C9 C10 H10 120.4 . . ?
C10 C11 C12 119.31(15) . . ?
C10 C11 H11 120.3 . . ?
C12 C11 H11 120.3 . . ?
N14 C12 C11 121.81(16) . . ?
N14 C12 H12 119.1 . . ?
C11 C12 H12 119.1 . . ?
O1 C13 O5 124.96(15) . . ?
O1 C13 C9 115.57(14) . . ?
O5 C13 C9 119.32(14) . . ?
C12 N14 C8 119.29(14) . . ?
C12 N14 Zn1 128.35(11) . . ?
C8 N14 Zn1 112.26(10) . . ?
Zn1 O1W H1A 117.0(19) . . ?
Zn1 O1W H1B 125.1(19) . . ?
H1A O1W H1B 113(3) . . ?
Zn1 O2W H2A 110.3(18) . . ?
Zn1 O2W H2B 95.4(18) . . ?
H2A O2W H2B 102(2) . . ?

loop_
_geom_bond_atom_site_label_1
_geom_bond_atom_site_label_2
_geom_bond_distance
_geom_bond_site_symmetry_2
_geom_bond_publ_flag
Zn1 O1W 2.0038(12) . ?
Zn1 O3 2.0572(12) . ?
Zn1 N14 2.1033(14) . ?
Zn1 O5 2.1612(12) 1_554 ?
Zn1 O2W 2.1651(13) . ?
Zn1 O5 2.2610(11) 3_666 ?
O1 C13 1.245(2) . ?
O2 C7 1.231(2) . ?
O3 C7 1.278(2) . ?
O5 C13 1.276(2) . ?
C8 N14 1.346(2) . ?
C8 C9 1.391(2) . ?
C8 C7 1.519(2) . ?
C9 C10 1.400(2) . ?
C9 C13 1.511(2) . ?
C10 C11 1.379(2) . ?
C10 H10 0.9500 . ?
C11 C12 1.389(2) . ?
C11 H11 0.9500 . ?
C12 N14 1.339(2) . ?
C12 H12 0.9500 . ?
O1W H1A 0.76(3) . ?
O1W H1B 0.82(3) . ?
O2W H2A 0.82(3) . ?
O2W H2B 0.81(3) . ?
